data_4326764
loop_
_publ_author_name
'Xiaoqing Zeng'
'Eduard Bernhardt'
'Helmut Beckers'
'Helge Willner'

_publ_contact_author_address
;
 Bergische Universit\"at Wuppertal
 FB C - Anorganische Chemie
 Gau\&sstr. 20
 D-42097 Wuppertal
;
_publ_contact_author_email zeng@uni-wuppertal.de
_publ_contact_author_name 'Xiaoqing Zeng'
_publ_section_title
;
 Synthesis and Characterization of the Phosphorus Triazides OP(N3)3 and
 SP(N3)3
;
_journal_name_full 'Inorganic Chemistry'
_journal_page_first 11235
_journal_page_last 11241
_journal_paper_doi 10.1021/ic201802x
_journal_volume 50
_journal_year 2011
_chemical_formula_moiety 'N9 P S'
_chemical_formula_sum 'N9 P S'
_chemical_formula_weight 189.12
_chemical_name_systematic
;
 ?
;
_space_group_IT_number 14
_symmetry_cell_setting monoclinic
_symmetry_space_group_name_Hall '-P 2ybc'
_symmetry_space_group_name_H-M 'P 1 21/c 1'
_atom_sites_solution_primary direct
_atom_sites_solution_secondary difmap
_audit_creation_method SHELXL-97
_cell_angle_alpha 90.00
_cell_angle_beta 97.077(8)
_cell_angle_gamma 90.00
_cell_formula_units_Z 4
_cell_length_a 6.1031(5)
_cell_length_b 15.5542(10)
_cell_length_c 7.6411(5)
_cell_measurement_reflns_used 2819
_cell_measurement_temperature 150(2)
_cell_measurement_theta_max 28.9937
_cell_measurement_theta_min 2.9823
_cell_volume 719.83(9)
_computing_cell_refinement 'CrysAlisPro171.34.49, Oxford Diffraction'
_computing_data_collection 'CrysAlisPro171.34.49, Oxford Diffraction'
_computing_data_reduction 'CrysAlisPro171.34.49, Oxford Diffraction'
_computing_molecular_graphics 'Diamond, v.2.1e (Brandenburg, 2001)'
_computing_structure_refinement 'SHELXL-97 (Sheldrick, 1997)'
_computing_structure_solution 'SHELXS-97 (Sheldrick, 1997)'
_diffrn_ambient_temperature 150(2)
_diffrn_detector_area_resol_mean 16.2705
_diffrn_measured_fraction_theta_full 0.985
_diffrn_measured_fraction_theta_max 0.869
_diffrn_measurement_device_type 'Xcalibur, Eos, Gemini ultra'
_diffrn_measurement_method '\w scans'
_diffrn_radiation_monochromator graphite
_diffrn_radiation_source 'fine-focus sealed tube'
_diffrn_radiation_type MoK\a
_diffrn_radiation_wavelength 0.71073
_diffrn_reflns_av_R_equivalents 0.0299
_diffrn_reflns_av_sigmaI/netI 0.0309
_diffrn_reflns_limit_h_max 8
_diffrn_reflns_limit_h_min -8
_diffrn_reflns_limit_k_max 20
_diffrn_reflns_limit_k_min -19
_diffrn_reflns_limit_l_max 10
_diffrn_reflns_limit_l_min -10
_diffrn_reflns_number 4563
_diffrn_reflns_theta_full 26.40
_diffrn_reflns_theta_max 29.06
_diffrn_reflns_theta_min 2.99
_exptl_absorpt_coefficient_mu 0.621
_exptl_absorpt_correction_T_max 0.949
_exptl_absorpt_correction_T_min 0.896
_exptl_absorpt_correction_type analytical
_exptl_absorpt_process_details
;
CrysAlisPro, Agilent Technologies,
Version 1.171.34.49 (release 20-01-2011 CrysAlis171 .NET)
(compiled Jan 20 2011,15:58:25)
Analytical numeric absorption correction using a multifaceted crystal
            model based on expressions derived by R.C. Clark & J.S. Reid.
(Clark, R. C. & Reid, J. S. (1995). Acta Cryst. A51, 887-897)
;
_exptl_crystal_colour colorless
_exptl_crystal_density_diffrn 1.745
_exptl_crystal_description prism
_exptl_crystal_F_000 376
_exptl_crystal_size_max 0.28
_exptl_crystal_size_mid 0.13
_exptl_crystal_size_min 0.10
_refine_diff_density_max 0.317
_refine_diff_density_min -0.437
_refine_diff_density_rms 0.060
_refine_ls_extinction_method none
_refine_ls_goodness_of_fit_ref 1.035
_refine_ls_matrix_type full
_refine_ls_number_parameters 100
_refine_ls_number_reflns 1682
_refine_ls_number_restraints 0
_refine_ls_restrained_S_all 1.035
_refine_ls_R_factor_all 0.0366
_refine_ls_R_factor_gt 0.0299
_refine_ls_shift/su_max 0.000
_refine_ls_shift/su_mean 0.000
_refine_ls_structure_factor_coef Fsqd
_refine_ls_weighting_details 'calc w=1/[\s^2^(Fo^2^)+(0.0379P)^2^+0.2188P] where P=(Fo^2^+2Fc^2^)/3'
_refine_ls_weighting_scheme calc
_refine_ls_wR_factor_gt 0.0734
_refine_ls_wR_factor_ref 0.0772
_reflns_number_gt 1469
_reflns_number_total 1682
_reflns_threshold_expression >2sigma(I)
_cod_data_source_file ic201802x_si_002_1.cif
_cod_data_source_block exp_1813
_cod_original_cell_volume 719.84(9)
_cod_original_sg_symbol_Hall '-P 2ybc '
_cod_database_code 4326764

loop_
_symmetry_equiv_pos_as_xyz
'x, y, z'
'-x, y+1/2, -z+1/2'
'-x, -y, -z'
'x, -y-1/2, z-1/2'

loop_
_atom_site_label
_atom_site_type_symbol
_atom_site_fract_x
_atom_site_fract_y
_atom_site_fract_z
_atom_site_U_iso_or_equiv
_atom_site_adp_type
_atom_site_occupancy
_atom_site_symmetry_multiplicity
_atom_site_calc_flag
S S 0.28221(7) 0.42308(3) 0.50665(6) 0.02782(13) Uani 1 1 d
P P 0.07855(7) 0.34790(3) 0.37474(5) 0.01958(13) Uani 1 1 d
N1 N -0.0136(3) 0.36909(10) 0.16305(19) 0.0308(3) Uani 1 1 d
N2 N -0.1337(3) 0.43370(10) 0.13364(19) 0.0280(3) Uani 1 1 d
N3 N -0.2413(3) 0.48957(11) 0.0910(2) 0.0399(4) Uani 1 1 d
N4 N 0.1686(3) 0.24928(9) 0.3282(2) 0.0285(3) Uani 1 1 d
N5 N 0.3221(3) 0.21910(9) 0.4323(2) 0.0263(3) Uani 1 1 d
N6 N 0.4600(3) 0.18592(11) 0.5163(2) 0.0390(4) Uani 1 1 d
N7 N -0.1615(2) 0.33090(10) 0.4557(2) 0.0288(3) Uani 1 1 d
N8 N -0.1782(2) 0.35842(9) 0.6069(2) 0.0262(3) Uani 1 1 d
N9 N -0.2107(3) 0.38133(13) 0.7392(2) 0.0416(4) Uani 1 1 d

loop_
_atom_site_aniso_label
_atom_site_aniso_U_11
_atom_site_aniso_U_22
_atom_site_aniso_U_33
_atom_site_aniso_U_23
_atom_site_aniso_U_13
_atom_site_aniso_U_12
S 0.0213(2) 0.0222(2) 0.0390(3) -0.00664(17) -0.00008(18) -0.00343(16)
P 0.0188(2) 0.0193(2) 0.0206(2) -0.00223(15) 0.00208(16) -0.00057(15)
N1 0.0352(8) 0.0354(8) 0.0216(7) -0.0008(6) 0.0026(6) 0.0087(7)
N2 0.0320(8) 0.0314(8) 0.0198(7) -0.0026(6) -0.0002(6) -0.0019(7)
N3 0.0481(11) 0.0374(9) 0.0318(9) -0.0011(7) -0.0051(8) 0.0088(8)
N4 0.0305(8) 0.0223(7) 0.0317(8) -0.0059(6) 0.0000(7) 0.0028(6)
N5 0.0269(8) 0.0200(7) 0.0336(8) -0.0032(6) 0.0101(7) -0.0013(6)
N6 0.0328(9) 0.0336(8) 0.0508(10) 0.0052(8) 0.0065(8) 0.0085(8)
N7 0.0228(7) 0.0357(8) 0.0283(8) -0.0075(6) 0.0051(6) -0.0065(6)
N8 0.0208(7) 0.0318(8) 0.0262(8) 0.0072(6) 0.0041(6) 0.0049(6)
N9 0.0368(9) 0.0622(12) 0.0265(8) 0.0050(8) 0.0072(7) 0.0160(9)

loop_
_atom_type_symbol
_atom_type_description
_atom_type_scat_dispersion_real
_atom_type_scat_dispersion_imag
_atom_type_scat_source
N N 0.0061 0.0033 'International Tables Vol C Tables 4.2.6.8 and 6.1.1.4'
P P 0.1023 0.0942 'International Tables Vol C Tables 4.2.6.8 and 6.1.1.4'
S S 0.1246 0.1234 'International Tables Vol C Tables 4.2.6.8 and 6.1.1.4'

loop_
_geom_angle_atom_site_label_1
_geom_angle_atom_site_label_2
_geom_angle_atom_site_label_3
_geom_angle
N1 P N7 100.47(8)
N1 P N4 93.14(7)
N7 P N4 104.88(8)
N1 P S 120.63(6)
N7 P S 116.37(6)
N4 P S 117.60(6)
N2 N1 P 116.84(12)
N3 N2 N1 173.40(18)
N5 N4 P 116.66(12)
N6 N5 N4 173.87(17)
N8 N7 P 117.47(12)
N9 N8 N7 174.33(19)

loop_
_geom_bond_atom_site_label_1
_geom_bond_atom_site_label_2
_geom_bond_distance
S P 1.9025(6)
P N1 1.6785(16)
P N7 1.6797(14)
P N4 1.6822(14)
N1 N2 1.247(2)
N2 N3 1.114(2)
N4 N5 1.244(2)
N5 N6 1.119(2)
N7 N8 1.248(2)
N8 N9 1.113(2)

loop_
_cod_related_entry_id
_cod_related_entry_database
_cod_related_entry_code
1 ChemSpider 24773875
